data_7017980
loop_
_publ_author_name
'Caputo, Christopher B.'
'Geier, Stephen J.'
'Winkelhaus, Daniel'
'Mitzel, Norbert W.'
'Vukotic, V. Nicolas'
'Loeb, Stephen J.'
'Stephan, Douglas W.'

_publ_section_title
;
 Reactions of substituted pyridines with electrophilic boranes.
;
_journal_issue 7
_journal_name_full 'Dalton transactions (Cambridge, England : 2003)'
_journal_page_first 2131
_journal_page_last 2139
_journal_paper_doi 10.1039/c1dt11820j
_journal_volume 41
_journal_year 2012
_chemical_formula_sum 'C32 H16 B F15 N2 O'
_chemical_formula_weight 740.28
_chemical_name_systematic
;
?
;
_space_group_IT_number 2
_symmetry_cell_setting triclinic
_symmetry_space_group_name_Hall '-P 1'
_symmetry_space_group_name_H-M 'P -1'
_atom_sites_solution_hydrogens geom
_atom_sites_solution_primary direct
_atom_sites_solution_secondary difmap
_audit_creation_method SHELXL-97
_cell_angle_alpha 69.707(4)
_cell_angle_beta 83.127(5)
_cell_angle_gamma 79.205(5)
_cell_formula_units_Z 2
_cell_length_a 9.2565(9)
_cell_length_b 13.5871(14)
_cell_length_c 14.3235(15)
_cell_measurement_reflns_used 7614
_cell_measurement_temperature 150(2)
_cell_measurement_theta_max 28.0
_cell_measurement_theta_min 1.8
_cell_volume 1656.8(3)
_computing_structure_refinement 'SHELXL-97 (Sheldrick, 1997)'
_computing_structure_solution 'SHELXS-97 (Sheldrick, 1990)'
_diffrn_ambient_temperature 150(2)
_diffrn_measured_fraction_theta_full 0.952
_diffrn_measured_fraction_theta_max 0.952
_diffrn_radiation_monochromator graphite
_diffrn_radiation_source 'fine-focus sealed tube'
_diffrn_radiation_type MoK\a
_diffrn_radiation_wavelength 0.71073
_diffrn_reflns_av_R_equivalents 0.0296
_diffrn_reflns_av_sigmaI/netI 0.0303
_diffrn_reflns_limit_h_max 12
_diffrn_reflns_limit_h_min -12
_diffrn_reflns_limit_k_max 13
_diffrn_reflns_limit_k_min -17
_diffrn_reflns_limit_l_max 18
_diffrn_reflns_limit_l_min -18
_diffrn_reflns_number 27083
_diffrn_reflns_theta_full 27.99
_diffrn_reflns_theta_max 27.99
_diffrn_reflns_theta_min 1.81
_exptl_absorpt_coefficient_mu 0.148
_exptl_absorpt_correction_T_max 0.9781
_exptl_absorpt_correction_T_min 0.9667
_exptl_absorpt_correction_type multi-scan
_exptl_absorpt_process_details SADABS
_exptl_crystal_colour colourless
_exptl_crystal_density_diffrn 1.484
_exptl_crystal_density_method 'not measured'
_exptl_crystal_description block
_exptl_crystal_F_000 740
_exptl_crystal_size_max 0.23
_exptl_crystal_size_mid 0.15
_exptl_crystal_size_min 0.15
_platon_squeeze_details
;
The unit cell contains 1.5 dichloromethane molecules
which have been treated as a
diffuse contribution to the overall scattering without
specific atom positions by SQUEEZE/PLATON.
;
_refine_diff_density_max 0.345
_refine_diff_density_min -0.266
_refine_diff_density_rms 0.048
_refine_ls_extinction_method none
_refine_ls_goodness_of_fit_ref 1.119
_refine_ls_hydrogen_treatment constr
_refine_ls_matrix_type full
_refine_ls_number_parameters 462
_refine_ls_number_reflns 7614
_refine_ls_number_restraints 0
_refine_ls_restrained_S_all 1.119
_refine_ls_R_factor_all 0.0559
_refine_ls_R_factor_gt 0.0413
_refine_ls_shift/su_max 0.001
_refine_ls_shift/su_mean 0.000
_refine_ls_structure_factor_coef Fsqd
_refine_ls_weighting_details 'calc w=1/[\s^2^(Fo^2^)+(0.0683P)^2^+0.1650P] where P=(Fo^2^+2Fc^2^)/3'
_refine_ls_weighting_scheme calc
_refine_ls_wR_factor_gt 0.1214
_refine_ls_wR_factor_ref 0.1278
_reflns_number_gt 5736
_reflns_number_total 7614
_reflns_threshold_expression >2sigma(I)
_cod_data_source_file c1dt11820j.txt
_cod_data_source_block cbc013_0m
_cod_original_sg_symbol_H-M P-1
_cod_database_code 7017980

loop_
_symmetry_equiv_pos_as_xyz
'x, y, z'
'-x, -y, -z'

loop_
_atom_site_label
_atom_site_type_symbol
_atom_site_fract_x
_atom_site_fract_y
_atom_site_fract_z
_atom_site_U_iso_or_equiv
_atom_site_adp_type
_atom_site_occupancy
_atom_site_symmetry_multiplicity
_atom_site_calc_flag
_atom_site_refinement_flags
O1 O 0.91737(10) 0.66367(8) 0.48003(7) 0.0254(2) Uani 1 1 d .
N1 N 0.96883(12) 0.63807(9) 0.57280(9) 0.0235(3) Uani 1 1 d .
B1 B 0.79547(17) 0.76249(13) 0.44419(13) 0.0242(3) Uani 1 1 d .
F1 F 0.97908(10) 0.71199(8) 0.28583(7) 0.0389(2) Uani 1 1 d .
C1 C 0.86896(15) 0.85038(12) 0.34837(12) 0.0297(3) Uani 1 1 d .
N2 N 1.25963(16) 0.47206(14) 1.04193(11) 0.0468(4) Uani 1 1 d .
F2 F 1.09673(12) 0.84282(11) 0.12316(8) 0.0597(3) Uani 1 1 d .
C2 C 0.95482(16) 0.81615(13) 0.27552(12) 0.0332(4) Uani 1 1 d .
F3 F 1.05088(14) 1.05567(11) 0.08994(10) 0.0775(4) Uani 1 1 d .
C3 C 1.01582(18) 0.88246(16) 0.18941(13) 0.0428(4) Uani 1 1 d .
F4 F 0.88293(13) 1.13291(9) 0.22390(11) 0.0711(4) Uani 1 1 d .
C4 C 0.99139(19) 0.98946(16) 0.17294(15) 0.0508(5) Uani 1 1 d .
F5 F 0.75974(11) 1.00596(7) 0.38625(8) 0.0451(3) Uani 1 1 d .
C5 C 0.90650(19) 1.02791(14) 0.23949(16) 0.0471(5) Uani 1 1 d .
F6 F 0.53177(10) 0.89905(7) 0.37243(7) 0.0344(2) Uani 1 1 d .
C6 C 0.84565(17) 0.95945(13) 0.32547(13) 0.0356(4) Uani 1 1 d .
F7 F 0.33018(10) 0.87118(7) 0.26974(7) 0.0383(2) Uani 1 1 d .
C7 C 0.67085(14) 0.72941(11) 0.39227(11) 0.0242(3) Uani 1 1 d .
F8 F 0.35536(10) 0.68799(8) 0.22968(8) 0.0426(3) Uani 1 1 d .
C8 C 0.54980(15) 0.80611(11) 0.35510(11) 0.0251(3) Uani 1 1 d .
F9 F 0.58359(11) 0.53007(8) 0.29941(9) 0.0468(3) Uani 1 1 d .
C9 C 0.44460(15) 0.79397(12) 0.30175(11) 0.0270(3) Uani 1 1 d .
F10 F 0.78619(10) 0.55486(7) 0.40142(8) 0.0387(2) Uani 1 1 d .
C10 C 0.45607(16) 0.70098(13) 0.28221(12) 0.0294(3) Uani 1 1 d .
F11 F 0.93259(10) 0.88488(8) 0.53299(8) 0.0423(3) Uani 1 1 d .
C11 C 0.57223(17) 0.62188(12) 0.31726(12) 0.0310(3) Uani 1 1 d .
F12 F 0.82590(14) 0.94995(10) 0.68402(10) 0.0622(4) Uani 1 1 d .
C12 C 0.67641(15) 0.63711(12) 0.37069(12) 0.0278(3) Uani 1 1 d .
F13 F 0.56394(14) 0.90075(10) 0.78117(8) 0.0598(3) Uani 1 1 d .
C13 C 0.72732(15) 0.80177(12) 0.53827(11) 0.0267(3) Uani 1 1 d .
F14 F 0.41230(12) 0.78391(9) 0.72021(8) 0.0524(3) Uani 1 1 d .
C14 C 0.80056(17) 0.85891(13) 0.57550(13) 0.0332(4) Uani 1 1 d .
F15 F 0.50979(9) 0.72190(8) 0.56775(7) 0.0371(2) Uani 1 1 d .
C15 C 0.7480(2) 0.89391(14) 0.65460(14) 0.0401(4) Uani 1 1 d .
C16 C 0.6159(2) 0.86973(14) 0.70334(13) 0.0409(4) Uani 1 1 d .
C17 C 0.53941(18) 0.81127(14) 0.67220(12) 0.0365(4) Uani 1 1 d .
C18 C 0.59493(16) 0.77951(12) 0.59178(11) 0.0291(3) Uani 1 1 d .
C19 C 0.90028(15) 0.57066(12) 0.65110(11) 0.0273(3) Uani 1 1 d .
C20 C 0.95608(16) 0.54148(12) 0.74317(12) 0.0298(3) Uani 1 1 d .
H20A H 0.9080 0.4959 0.7994 0.036 Uiso 1 1 calc R
C21 C 1.08124(16) 0.57709(12) 0.75601(11) 0.0277(3) Uani 1 1 d .
C22 C 1.14855(15) 0.64358(12) 0.67198(11) 0.0264(3) Uani 1 1 d .
H22A H 1.2335 0.6697 0.6789 0.032 Uiso 1 1 calc R
C23 C 1.09541(14) 0.67256(11) 0.57891(11) 0.0243(3) Uani 1 1 d .
C24 C 1.14340(16) 0.54076(13) 0.85516(11) 0.0307(3) Uani 1 1 d .
C25 C 1.21057(18) 0.60678(14) 0.88445(12) 0.0363(4) Uani 1 1 d .
H25A H 1.2181 0.6768 0.8408 0.044 Uiso 1 1 calc R
C26 C 1.26733(19) 0.57046(16) 0.97825(13) 0.0430(4) Uani 1 1 d .
C27 C 1.1963(2) 0.40740(16) 1.01307(13) 0.0440(4) Uani 1 1 d .
C28 C 1.13597(18) 0.43898(14) 0.92112(12) 0.0372(4) Uani 1 1 d .
H28A H 1.0901 0.3914 0.9035 0.045 Uiso 1 1 calc R
C29 C 1.17443(16) 0.73190(13) 0.48601(11) 0.0318(3) Uani 1 1 d .
H29A H 1.1092 0.7962 0.4497 0.048 Uiso 1 1 calc R
H29B H 1.2044 0.6870 0.4441 0.048 Uiso 1 1 calc R
H29C H 1.2620 0.7518 0.5028 0.048 Uiso 1 1 calc R
C30 C 0.77625(18) 0.52517(14) 0.63352(13) 0.0379(4) Uani 1 1 d .
H30A H 0.7107 0.5812 0.5872 0.057 Uiso 1 1 calc R
H30B H 0.7211 0.4954 0.6969 0.057 Uiso 1 1 calc R
H30C H 0.8151 0.4690 0.6049 0.057 Uiso 1 1 calc R
C31 C 1.1928(3) 0.29723(18) 1.08564(16) 0.0643(6) Uani 1 1 d .
H31A H 1.2386 0.2895 1.1465 0.096 Uiso 1 1 calc R
H31B H 1.2470 0.2453 1.0557 0.096 Uiso 1 1 calc R
H31C H 1.0903 0.2850 1.1021 0.096 Uiso 1 1 calc R
C32 C 1.3399(3) 0.6403(2) 1.01272(17) 0.0677(7) Uani 1 1 d .
H32A H 1.3739 0.6010 1.0798 0.102 Uiso 1 1 calc R
H32B H 1.2690 0.7032 1.0142 0.102 Uiso 1 1 calc R
H32C H 1.4242 0.6624 0.9668 0.102 Uiso 1 1 calc R

loop_
_atom_site_aniso_label
_atom_site_aniso_U_11
_atom_site_aniso_U_22
_atom_site_aniso_U_33
_atom_site_aniso_U_23
_atom_site_aniso_U_13
_atom_site_aniso_U_12
O1 0.0255(5) 0.0255(5) 0.0252(5) -0.0081(4) -0.0085(4) -0.0001(4)
N1 0.0230(5) 0.0213(6) 0.0244(6) -0.0054(5) -0.0044(4) -0.0015(5)
B1 0.0214(7) 0.0198(8) 0.0304(8) -0.0064(7) -0.0057(6) -0.0023(6)
F1 0.0443(5) 0.0373(6) 0.0326(5) -0.0112(4) -0.0017(4) -0.0016(4)
C1 0.0234(7) 0.0280(8) 0.0335(8) -0.0026(6) -0.0094(6) -0.0041(6)
N2 0.0409(8) 0.0617(11) 0.0298(8) -0.0103(8) -0.0079(6) 0.0052(7)
F2 0.0493(6) 0.0778(9) 0.0349(6) -0.0040(6) 0.0060(5) -0.0023(6)
C2 0.0264(7) 0.0361(9) 0.0321(8) -0.0038(7) -0.0075(6) -0.0038(6)
F3 0.0587(7) 0.0662(8) 0.0675(8) 0.0263(7) 0.0098(6) -0.0157(6)
C3 0.0299(8) 0.0537(12) 0.0342(9) -0.0020(8) -0.0053(7) -0.0038(8)
F4 0.0555(7) 0.0255(6) 0.1043(10) 0.0120(6) 0.0015(7) -0.0075(5)
C4 0.0318(8) 0.0491(12) 0.0477(11) 0.0160(9) -0.0039(8) -0.0095(8)
F5 0.0422(5) 0.0235(5) 0.0630(7) -0.0080(5) -0.0033(5) -0.0011(4)
C5 0.0340(8) 0.0278(9) 0.0643(12) 0.0068(9) -0.0103(8) -0.0066(7)
F6 0.0365(5) 0.0250(5) 0.0438(5) -0.0140(4) -0.0156(4) 0.0035(4)
C6 0.0270(7) 0.0278(8) 0.0458(10) -0.0032(7) -0.0071(7) -0.0041(6)
F7 0.0319(5) 0.0327(5) 0.0474(6) -0.0092(4) -0.0183(4) 0.0042(4)
C7 0.0226(6) 0.0247(8) 0.0244(7) -0.0061(6) -0.0022(5) -0.0046(5)
F8 0.0408(5) 0.0412(6) 0.0514(6) -0.0144(5) -0.0215(5) -0.0104(4)
C8 0.0272(7) 0.0211(7) 0.0268(7) -0.0078(6) -0.0032(6) -0.0029(5)
F9 0.0467(6) 0.0342(6) 0.0722(7) -0.0302(5) -0.0211(5) -0.0015(4)
C9 0.0227(6) 0.0267(8) 0.0282(7) -0.0047(6) -0.0055(5) -0.0015(6)
F10 0.0349(5) 0.0287(5) 0.0576(6) -0.0215(5) -0.0182(4) 0.0061(4)
C10 0.0277(7) 0.0326(8) 0.0301(8) -0.0085(7) -0.0069(6) -0.0102(6)
F11 0.0318(5) 0.0394(6) 0.0648(7) -0.0249(5) -0.0103(4) -0.0079(4)
C11 0.0324(7) 0.0270(8) 0.0385(9) -0.0152(7) -0.0048(6) -0.0064(6)
F12 0.0718(8) 0.0553(7) 0.0819(9) -0.0482(7) -0.0317(7) 0.0023(6)
C12 0.0248(7) 0.0238(8) 0.0342(8) -0.0093(6) -0.0051(6) -0.0012(6)
F13 0.0859(8) 0.0531(7) 0.0382(6) -0.0258(5) -0.0138(6) 0.0215(6)
C13 0.0258(7) 0.0222(7) 0.0321(8) -0.0092(6) -0.0093(6) 0.0010(6)
F14 0.0469(6) 0.0605(7) 0.0380(6) -0.0104(5) 0.0098(5) 0.0005(5)
C14 0.0290(7) 0.0277(8) 0.0447(9) -0.0141(7) -0.0133(7) 0.0020(6)
F15 0.0299(4) 0.0462(6) 0.0377(5) -0.0133(4) -0.0017(4) -0.0137(4)
C15 0.0485(10) 0.0296(9) 0.0485(10) -0.0220(8) -0.0228(8) 0.0083(7)
C16 0.0547(11) 0.0335(9) 0.0309(9) -0.0150(7) -0.0144(8) 0.0177(8)
C17 0.0361(8) 0.0359(9) 0.0292(8) -0.0063(7) -0.0040(6) 0.0075(7)
C18 0.0285(7) 0.0283(8) 0.0290(8) -0.0076(6) -0.0087(6) -0.0003(6)
C19 0.0265(7) 0.0211(7) 0.0315(8) -0.0052(6) -0.0021(6) -0.0040(6)
C20 0.0313(7) 0.0243(8) 0.0296(8) -0.0034(6) 0.0000(6) -0.0060(6)
C21 0.0303(7) 0.0226(8) 0.0281(8) -0.0077(6) -0.0038(6) 0.0006(6)
C22 0.0248(6) 0.0239(8) 0.0308(8) -0.0090(6) -0.0046(6) -0.0025(6)
C23 0.0222(6) 0.0198(7) 0.0288(7) -0.0063(6) -0.0027(5) -0.0012(5)
C24 0.0319(7) 0.0305(8) 0.0261(8) -0.0080(7) -0.0027(6) 0.0012(6)
C25 0.0398(8) 0.0378(9) 0.0310(8) -0.0116(7) -0.0051(7) -0.0030(7)
C26 0.0393(9) 0.0585(12) 0.0316(9) -0.0176(9) -0.0038(7) -0.0026(8)
C27 0.0425(9) 0.0444(11) 0.0320(9) -0.0042(8) -0.0042(7) 0.0097(8)
C28 0.0413(9) 0.0314(9) 0.0326(9) -0.0051(7) -0.0061(7) 0.0014(7)
C29 0.0251(7) 0.0377(9) 0.0291(8) -0.0045(7) -0.0032(6) -0.0078(6)
C30 0.0368(8) 0.0311(9) 0.0425(10) -0.0018(7) -0.0076(7) -0.0142(7)
C31 0.0741(14) 0.0501(13) 0.0408(11) 0.0087(10) -0.0088(10) 0.0146(11)
C32 0.0734(15) 0.0948(19) 0.0489(12) -0.0329(13) -0.0134(11) -0.0234(14)

loop_
_atom_type_symbol
_atom_type_description
_atom_type_scat_dispersion_real
_atom_type_scat_dispersion_imag
_atom_type_scat_source
C C 0.0033 0.0016 'International Tables Vol C Tables 4.2.6.8 and 6.1.1.4'
H H 0.0000 0.0000 'International Tables Vol C Tables 4.2.6.8 and 6.1.1.4'
N N 0.0061 0.0033 'International Tables Vol C Tables 4.2.6.8 and 6.1.1.4'
O O 0.0106 0.0060 'International Tables Vol C Tables 4.2.6.8 and 6.1.1.4'
B B 0.0013 0.0007 'International Tables Vol C Tables 4.2.6.8 and 6.1.1.4'
F F 0.0171 0.0103 'International Tables Vol C Tables 4.2.6.8 and 6.1.1.4'

loop_
_geom_angle_atom_site_label_1
_geom_angle_atom_site_label_2
_geom_angle_atom_site_label_3
_geom_angle
N1 O1 B1 118.51(10)
C19 N1 C23 123.76(12)
C19 N1 O1 117.99(11)
C23 N1 O1 117.85(11)
O1 B1 C13 109.60(11)
O1 B1 C1 106.99(11)
C13 B1 C1 116.40(13)
O1 B1 C7 107.89(11)
C13 B1 C7 113.04(11)
C1 B1 C7 102.35(12)
C6 C1 C2 113.49(15)
C6 C1 B1 127.33(15)
C2 C1 B1 118.93(14)
C27 N2 C26 118.33(15)
F1 C2 C3 115.93(16)
F1 C2 C1 119.59(14)
C3 C2 C1 124.46(17)
F2 C3 C4 120.64(16)
F2 C3 C2 120.53(18)
C4 C3 C2 118.83(18)
C5 C4 F3 120.44(19)
C5 C4 C3 119.63(16)
F3 C4 C3 119.9(2)
F4 C5 C4 119.83(17)
F4 C5 C6 119.74(19)
C4 C5 C6 120.42(17)
F5 C6 C1 121.03(15)
F5 C6 C5 115.84(15)
C1 C6 C5 123.13(18)
C12 C7 C8 113.49(13)
C12 C7 B1 128.23(13)
C8 C7 B1 117.93(12)
F6 C8 C9 116.44(12)
F6 C8 C7 118.88(12)
C9 C8 C7 124.67(14)
F7 C9 C10 119.69(13)
F7 C9 C8 121.01(14)
C10 C9 C8 119.30(13)
F8 C10 C9 120.17(13)
F8 C10 C11 120.85(14)
C9 C10 C11 118.97(13)
F9 C11 C10 119.42(13)
F9 C11 C12 120.50(14)
C10 C11 C12 120.08(14)
F10 C12 C7 121.08(13)
F10 C12 C11 115.44(13)
C7 C12 C11 123.48(14)
C14 C13 C18 112.56(14)
C14 C13 B1 122.40(13)
C18 C13 B1 125.00(13)
F11 C14 C15 115.47(14)
F11 C14 C13 119.83(15)
C15 C14 C13 124.70(15)
F12 C15 C16 120.29(16)
F12 C15 C14 120.21(17)
C16 C15 C14 119.49(16)
F13 C16 C17 120.28(17)
F13 C16 C15 120.74(17)
C17 C16 C15 118.96(15)
F14 C17 C16 120.22(16)
F14 C17 C18 120.22(16)
C16 C17 C18 119.56(16)
F15 C18 C17 114.35(14)
F15 C18 C13 120.96(14)
C17 C18 C13 124.69(15)
N1 C19 C20 117.85(13)
N1 C19 C30 119.38(13)
C20 C19 C30 122.61(14)
C19 C20 C21 121.58(14)
C22 C21 C20 117.53(14)
C22 C21 C24 121.75(13)
C20 C21 C24 120.66(14)
C23 C22 C21 121.73(13)
N1 C23 C22 117.35(13)
N1 C23 C29 119.27(13)
C22 C23 C29 123.22(13)
C25 C24 C28 118.09(15)
C25 C24 C21 121.10(14)
C28 C24 C21 120.81(15)
C24 C25 C26 119.72(17)
N2 C26 C25 122.02(18)
N2 C26 C32 116.86(17)
C25 C26 C32 121.12(19)
N2 C27 C28 122.58(17)
N2 C27 C31 116.66(18)
C28 C27 C31 120.8(2)
C24 C28 C27 119.25(17)

loop_
_geom_bond_atom_site_label_1
_geom_bond_atom_site_label_2
_geom_bond_distance
O1 N1 1.3720(15)
O1 B1 1.5596(18)
N1 C19 1.3544(18)
N1 C23 1.3634(18)
B1 C13 1.633(2)
B1 C1 1.648(2)
B1 C7 1.648(2)
F1 C2 1.349(2)
C1 C6 1.382(2)
C1 C2 1.392(2)
N2 C27 1.338(3)
N2 C26 1.341(3)
F2 C3 1.336(2)
C2 C3 1.380(2)
F3 C4 1.346(2)
C3 C4 1.368(3)
F4 C5 1.344(2)
C4 C5 1.346(3)
F5 C6 1.348(2)
C5 C6 1.391(2)
F6 C8 1.3464(17)
F7 C9 1.3412(17)
C7 C12 1.383(2)
C7 C8 1.395(2)
F8 C10 1.3371(17)
C8 C9 1.373(2)
F9 C11 1.3410(18)
C9 C10 1.369(2)
F10 C12 1.3474(17)
C10 C11 1.373(2)
F11 C14 1.3503(19)
C11 C12 1.386(2)
F12 C15 1.334(2)
F13 C16 1.332(2)
C13 C14 1.385(2)
C13 C18 1.391(2)
F14 C17 1.337(2)
C14 C15 1.379(2)
F15 C18 1.3547(18)
C15 C16 1.370(3)
C16 C17 1.365(3)
C17 C18 1.377(2)
C19 C20 1.374(2)
C19 C30 1.485(2)
C20 C21 1.390(2)
C21 C22 1.389(2)
C21 C24 1.482(2)
C22 C23 1.376(2)
C23 C29 1.483(2)
C24 C25 1.378(2)
C24 C28 1.387(2)
C25 C26 1.392(2)
C26 C32 1.496(3)
C27 C28 1.387(2)
C27 C31 1.501(3)

loop_
_platon_squeeze_void_nr
_platon_squeeze_void_average_x
_platon_squeeze_void_average_y
_platon_squeeze_void_average_z
_platon_squeeze_void_volume
_platon_squeeze_void_count_electrons
1 0.500 0.000 1.000 183.0 33.4
